data_2235678
loop_
_publ_author_name
'Wu, San-Lin'
'Liu, Fang'

_publ_section_title
;
 8-<i>O</i>-Ethylyunaconitine from the roots of <i>Aconitum
 carmichaeli</i> Debx.
;
_journal_coeditor_code XU5540
_journal_issue 7
_journal_name_full 'Acta Crystallographica Section E'
_journal_page_first o2238
_journal_paper_doi 10.1107/S1600536812026463
_journal_volume 68
_journal_year 2012
_chemical_formula_iupac 'C35 H51 N O10'
_chemical_formula_moiety 'C35 H51 N O10'
_chemical_formula_sum 'C35 H51 N O10'
_chemical_formula_weight 645.77
_chemical_name_common 8-<i>O</i>-Ethylyunaconitine
_chemical_name_systematic
;
(1\a,3\a,6\a,8\b,13\b,14\a,16\b)-20-ethyl-8-ethoxy-3,13-dihydroxy-1,6,16-
trimethoxy-4-(methoxymethyl)aconitan-14-yl 4-methoxybenzoate
;
_space_group_IT_number 4
_space_group_name_Hall 'P 2yb'
_space_group_name_H-M_alt 'P 1 21 1'
_symmetry_cell_setting monoclinic
_symmetry_space_group_name_Hall 'P 2yb'
_symmetry_space_group_name_H-M 'P 1 21 1'
_atom_sites_solution_hydrogens geom
_atom_sites_solution_primary direct
_atom_sites_solution_secondary difmap
_audit_creation_method
;
Olex2 1.1
(compiled 2011.11.01 svn.r2039, GUI svn.r3906)
;
_cell_angle_alpha 90.00
_cell_angle_beta 92.528(3)
_cell_angle_gamma 90.00
_cell_formula_units_Z 2
_cell_length_a 10.0176(4)
_cell_length_b 11.7075(5)
_cell_length_c 14.3449(5)
_cell_measurement_reflns_used 2465
_cell_measurement_temperature 293(2)
_cell_measurement_theta_max 29.1096
_cell_measurement_theta_min 3.0673
_cell_volume 1680.75(11)
_computing_cell_refinement 'CrysAlis PRO (Oxford Diffraction, 2009)'
_computing_data_collection 'CrysAlis PRO (Oxford Diffraction, 2009)'
_computing_data_reduction 'CrysAlis PRO (Oxford Diffraction, 2009)'
_computing_molecular_graphics 'SHELXTL (Sheldrick, 2008)'
_computing_publication_material 'SHELXTL (Sheldrick, 2008)'
_computing_structure_refinement 'SHELXTL (Sheldrick, 2008)'
_computing_structure_solution 'SHELXTL (Sheldrick, 2008)'
_diffrn_ambient_temperature 293.15
_diffrn_detector_area_resol_mean 16.0874
_diffrn_measured_fraction_theta_full 0.998
_diffrn_measured_fraction_theta_max 0.998
_diffrn_measurement_device_type 'Oxford Diffraction Xcalibur Eos'
_diffrn_measurement_method '\w scans'
_diffrn_radiation_monochromator graphite
_diffrn_radiation_type 'Mo K\a'
_diffrn_radiation_wavelength 0.7107
_diffrn_reflns_av_R_equivalents 0.0309
_diffrn_reflns_limit_h_max 12
_diffrn_reflns_limit_h_min -6
_diffrn_reflns_limit_k_max 14
_diffrn_reflns_limit_k_min -13
_diffrn_reflns_limit_l_max 17
_diffrn_reflns_limit_l_min -17
_diffrn_reflns_number 7371
_diffrn_reflns_theta_full 26.37
_diffrn_reflns_theta_max 26.37
_diffrn_reflns_theta_min 3.07
_exptl_absorpt_coefficient_mu 0.093
_exptl_absorpt_correction_type none
_exptl_crystal_colour colorless
_exptl_crystal_density_diffrn 1.276
_exptl_crystal_density_method 'not measured'
_exptl_crystal_description block
_exptl_crystal_F_000 696
_exptl_crystal_size_max 0.41
_exptl_crystal_size_mid 0.40
_exptl_crystal_size_min 0.38
_refine_diff_density_max 0.265
_refine_diff_density_min -0.171
_refine_ls_extinction_method none
_refine_ls_goodness_of_fit_ref 1.056
_refine_ls_hydrogen_treatment mixed
_refine_ls_matrix_type full
_refine_ls_number_parameters 438
_refine_ls_number_reflns 3609
_refine_ls_number_restraints 1
_refine_ls_restrained_S_all 1.056
_refine_ls_R_factor_all 0.0725
_refine_ls_R_factor_gt 0.0527
_refine_ls_shift/su_max 0.000
_refine_ls_shift/su_mean 0.000
_refine_ls_structure_factor_coef Fsqd
_refine_ls_weighting_details 'calc w=1/[\s^2^(Fo^2^)+(0.0547P)^2^+0.1550P] where P=(Fo^2^+2Fc^2^)/3'
_refine_ls_weighting_scheme calc
_refine_ls_wR_factor_gt 0.1116
_refine_ls_wR_factor_ref 0.1313
_reflns_number_gt 2756
_reflns_number_total 3609
_reflns_threshold_expression I>2sigma(I)
_cod_data_source_file xu5540.cif
_cod_data_source_block I
_cod_database_code 2235678
_cod_database_fobs_code 2235678

loop_
_symmetry_equiv_pos_as_xyz
_space_group_symop_id
'x, y, z' 1
'-x, y+1/2, -z' 2

loop_
_atom_site_type_symbol
_atom_site_label
_atom_site_fract_x
_atom_site_fract_y
_atom_site_fract_z
_atom_site_U_iso_or_equiv
_atom_site_adp_type
_atom_site_calc_flag
_atom_site_refinement_flags
_atom_site_occupancy
_atom_site_symmetry_multiplicity
O O1 0.9158(3) 0.3357(2) 0.61833(17) 0.0491(7) Uani d . 1 1
O O2 0.9122(3) 0.2281(3) 0.4337(2) 0.0669(9) Uani d . 1 1
H H2 0.913(6) 0.209(5) 0.494(4) 0.10(2) Uiso d . 1 1
O O3 0.3907(3) 0.1776(2) 0.49126(19) 0.0521(7) Uani d . 1 1
O O4 0.3297(3) 0.2344(2) 0.73091(18) 0.0494(7) Uani d . 1 1
O O5 0.6836(3) 0.4867(3) 0.9172(2) 0.0599(8) Uani d . 1 1
H H5 0.680(5) 0.446(5) 0.971(3) 0.081(18) Uiso d . 1 1
O O6 0.4041(3) 0.4066(3) 0.87839(16) 0.0475(7) Uani d . 1 1
O O7 0.6399(3) 0.2797(3) 0.96522(19) 0.0672(9) Uani d . 1 1
O O8 0.5552(4) 0.3419(3) 0.3044(2) 0.0729(9) Uani d . 1 1
O O9 0.2353(3) 0.5058(3) 0.8094(2) 0.0594(8) Uani d . 1 1
O O10 -0.0418(3) 0.2759(4) 1.1522(2) 0.0881(12) Uani d . 1 1
N N1 0.7470(3) 0.1413(3) 0.5736(2) 0.0465(8) Uani d . 1 1
C C1 0.8099(4) 0.3994(4) 0.5738(2) 0.0451(9) Uani d . 1 1
H H1 0.8112 0.4757 0.6018 0.054 Uiso calc R 1 1
C C2 0.8247(5) 0.4144(4) 0.4702(3) 0.0565(11) Uani d . 1 1
H H2A 0.7606 0.4707 0.4467 0.068 Uiso calc R 1 1
H H2B 0.9135 0.4431 0.4594 0.068 Uiso calc R 1 1
C C3 0.8031(4) 0.3045(4) 0.4177(3) 0.0559(11) Uani d . 1 1
H H3 0.8009 0.3239 0.3512 0.067 Uiso calc R 1 1
C C4 0.6623(4) 0.2487(4) 0.4374(3) 0.0474(9) Uani d . 1 1
C C5 0.5815(4) 0.3212(3) 0.5059(2) 0.0418(8) Uani d . 1 1
H H5A 0.5515 0.3931 0.4769 0.050 Uiso calc R 1 1
C C6 0.4632(4) 0.2573(3) 0.5496(2) 0.0411(8) Uani d . 1 1
H H6 0.3997 0.3151 0.5697 0.049 Uiso calc R 1 1
C C7 0.5253(4) 0.1991(3) 0.6387(2) 0.0403(8) Uani d . 1 1
H H7 0.5067 0.1169 0.6376 0.048 Uiso calc R 1 1
C C8 0.4703(4) 0.2537(3) 0.7257(2) 0.0405(8) Uani d . 1 1
C C9 0.4799(4) 0.3852(3) 0.7156(2) 0.0405(9) Uani d . 1 1
H H9 0.4018 0.4142 0.6795 0.049 Uiso calc R 1 1
C C10 0.6107(4) 0.4228(3) 0.6692(2) 0.0372(8) Uani d . 1 1
H H10 0.5921 0.4964 0.6387 0.045 Uiso calc R 1 1
C C11 0.6739(3) 0.3439(3) 0.5953(2) 0.0370(8) Uani d . 1 1
C C12 0.7097(4) 0.4468(4) 0.7546(2) 0.0453(9) Uani d . 1 1
H H12A 0.7890 0.3998 0.7510 0.054 Uiso calc R 1 1
H H12B 0.7365 0.5264 0.7556 0.054 Uiso calc R 1 1
C C13 0.6353(4) 0.4177(4) 0.8417(3) 0.0457(9) Uani d . 1 1
C C14 0.4927(4) 0.4450(3) 0.8096(2) 0.0425(9) Uani d . 1 1
H H14 0.4827 0.5276 0.8008 0.051 Uiso calc R 1 1
C C15 0.5436(4) 0.2116(3) 0.8176(3) 0.0464(9) Uani d . 1 1
H H15A 0.4759 0.1954 0.8621 0.056 Uiso calc R 1 1
H H15B 0.5866 0.1397 0.8040 0.056 Uiso calc R 1 1
C C16 0.6492(4) 0.2893(4) 0.8665(3) 0.0493(10) Uani d . 1 1
H H16 0.7380 0.2633 0.8498 0.059 Uiso calc R 1 1
C C17 0.6762(4) 0.2208(3) 0.6342(2) 0.0398(8) Uani d . 1 1
H H17 0.7180 0.2200 0.6972 0.048 Uiso calc R 1 1
C C19 0.6822(5) 0.1301(4) 0.4802(3) 0.0539(11) Uani d . 1 1
H H19A 0.5964 0.0925 0.4845 0.065 Uiso calc R 1 1
H H19B 0.7374 0.0841 0.4409 0.065 Uiso calc R 1 1
C C20 0.7676(5) 0.0285(4) 0.6163(3) 0.0635(13) Uani d . 1 1
H H20A 0.8017 -0.0231 0.5701 0.076 Uiso calc R 1 1
H H20B 0.6821 -0.0010 0.6345 0.076 Uiso calc R 1 1
C C21 0.8631(7) 0.0297(5) 0.7004(4) 0.105(2) Uani d . 1 1
H H21A 0.9388 0.0766 0.6878 0.157 Uiso calc R 1 1
H H21B 0.8925 -0.0467 0.7141 0.157 Uiso calc R 1 1
H H21C 0.8187 0.0601 0.7530 0.157 Uiso calc R 1 1
C C22 1.0347(4) 0.3991(5) 0.6345(3) 0.0698(13) Uani d . 1 1
H H22A 1.0703 0.4202 0.5759 0.105 Uiso calc R 1 1
H H22B 1.0990 0.3534 0.6694 0.105 Uiso calc R 1 1
H H22C 1.0157 0.4668 0.6693 0.105 Uiso calc R 1 1
C C23 0.5861(5) 0.2339(4) 0.3427(3) 0.0587(11) Uani d . 1 1
H H23A 0.499(5) 0.194(4) 0.343(3) 0.063(13) Uiso d . 1 1
H H23B 0.651(4) 0.192(4) 0.298(3) 0.054(12) Uiso d . 1 1
C C24 0.4958(8) 0.3360(7) 0.2134(4) 0.118(3) Uani d . 1 1
H H24A 0.5539 0.2953 0.1735 0.177 Uiso calc R 1 1
H H24B 0.4814 0.4119 0.1897 0.177 Uiso calc R 1 1
H H24C 0.4118 0.2968 0.2151 0.177 Uiso calc R 1 1
C C25 0.2723(5) 0.2212(5) 0.4519(4) 0.0827(16) Uani d . 1 1
H H25A 0.2263 0.1625 0.4165 0.124 Uiso calc R 1 1
H H25B 0.2918 0.2839 0.4116 0.124 Uiso calc R 1 1
H H25C 0.2169 0.2474 0.5005 0.124 Uiso calc R 1 1
C C26 0.2866(5) 0.1196(4) 0.7395(3) 0.0647(13) Uani d . 1 1
H H26A 0.3629 0.0718 0.7564 0.078 Uiso calc R 1 1
H H26B 0.2493 0.0935 0.6797 0.078 Uiso calc R 1 1
C C27 0.1869(9) 0.1074(8) 0.8093(6) 0.152(4) Uani d . 1 1
H H27A 0.1193 0.1648 0.7996 0.228 Uiso calc R 1 1
H H27B 0.2287 0.1161 0.8704 0.228 Uiso calc R 1 1
H H27C 0.1468 0.0331 0.8040 0.228 Uiso calc R 1 1
C C28 0.2758(4) 0.4412(4) 0.8697(2) 0.0443(9) Uani d . 1 1
C C29 0.1965(4) 0.3935(4) 0.9440(2) 0.0457(9) Uani d . 1 1
C C30 0.0640(5) 0.4273(5) 0.9512(3) 0.0725(15) Uani d . 1 1
H H30 0.0266 0.4791 0.9083 0.087 Uiso calc R 1 1
C C31 -0.0113(5) 0.3857(6) 1.0199(4) 0.0841(18) Uani d . 1 1
H H31 -0.1000 0.4083 1.0230 0.101 Uiso calc R 1 1
C C32 0.0418(4) 0.3107(5) 1.0848(3) 0.0608(12) Uani d . 1 1
C C33 0.1710(4) 0.2724(5) 1.0780(3) 0.0645(13) Uani d . 1 1
H H33 0.2063 0.2182 1.1196 0.077 Uiso calc R 1 1
C C34 0.2476(4) 0.3163(4) 1.0078(3) 0.0577(11) Uani d . 1 1
H H34 0.3358 0.2926 1.0041 0.069 Uiso calc R 1 1
C C35 0.0086(5) 0.1992(5) 1.2220(3) 0.0764(15) Uani d . 1 1
H H35A 0.0423 0.1319 1.1929 0.115 Uiso calc R 1 1
H H35B -0.0618 0.1784 1.2619 0.115 Uiso calc R 1 1
H H35C 0.0794 0.2355 1.2582 0.115 Uiso calc R 1 1
C C36 0.6919(7) 0.1752(5) 1.0015(4) 0.100(2) Uani d . 1 1
H H36A 0.7764 0.1597 0.9751 0.149 Uiso calc R 1 1
H H36B 0.6306 0.1144 0.9859 0.149 Uiso calc R 1 1
H H36C 0.7038 0.1808 1.0681 0.149 Uiso calc R 1 1

loop_
_atom_site_aniso_label
_atom_site_aniso_U_11
_atom_site_aniso_U_22
_atom_site_aniso_U_33
_atom_site_aniso_U_12
_atom_site_aniso_U_13
_atom_site_aniso_U_23
O1 0.0442(15) 0.0442(16) 0.0588(15) -0.0045(13) 0.0015(12) 0.0027(14)
O2 0.0565(19) 0.077(2) 0.068(2) 0.0097(19) 0.0158(15) -0.0040(19)
O3 0.0478(16) 0.0418(16) 0.0661(16) -0.0040(13) -0.0061(13) -0.0134(14)
O4 0.0397(14) 0.0444(15) 0.0647(16) -0.0053(13) 0.0112(12) 0.0001(14)
O5 0.068(2) 0.060(2) 0.0502(16) -0.0028(17) -0.0112(14) -0.0109(16)
O6 0.0440(14) 0.0554(17) 0.0433(13) 0.0083(14) 0.0046(11) 0.0043(13)
O7 0.086(2) 0.067(2) 0.0473(15) 0.0082(19) -0.0039(15) 0.0120(15)
O8 0.099(3) 0.065(2) 0.0528(16) 0.001(2) -0.0128(16) -0.0016(17)
O9 0.0577(18) 0.0659(19) 0.0540(16) 0.0144(16) -0.0042(13) 0.0077(15)
O10 0.063(2) 0.122(4) 0.081(2) 0.006(2) 0.0232(17) 0.026(2)
N1 0.054(2) 0.0347(18) 0.0518(18) 0.0082(16) 0.0081(15) -0.0010(15)
C1 0.045(2) 0.040(2) 0.050(2) -0.0021(18) 0.0019(16) -0.0039(18)
C2 0.058(3) 0.056(3) 0.056(2) -0.004(2) 0.0084(19) 0.009(2)
C3 0.058(3) 0.063(3) 0.048(2) 0.003(2) 0.0096(18) 0.002(2)
C4 0.051(2) 0.046(2) 0.0460(19) 0.000(2) 0.0048(16) -0.0061(18)
C5 0.049(2) 0.0318(19) 0.0441(18) -0.0024(18) 0.0002(16) 0.0022(17)
C6 0.0419(19) 0.0340(19) 0.0474(19) -0.0031(17) 0.0014(15) -0.0055(17)
C7 0.043(2) 0.0269(18) 0.051(2) -0.0019(16) 0.0044(16) -0.0024(16)
C8 0.0381(19) 0.033(2) 0.050(2) -0.0009(16) 0.0018(15) 0.0008(17)
C9 0.041(2) 0.036(2) 0.0446(19) 0.0041(17) 0.0035(15) -0.0027(16)
C10 0.0421(19) 0.0269(18) 0.0429(17) -0.0009(16) 0.0065(15) 0.0006(15)
C11 0.0391(19) 0.0306(18) 0.0410(17) -0.0024(16) -0.0007(14) -0.0006(15)
C12 0.046(2) 0.041(2) 0.050(2) -0.0084(18) 0.0030(16) -0.0012(18)
C13 0.046(2) 0.046(2) 0.0450(19) 0.0033(19) -0.0018(16) -0.0037(18)
C14 0.050(2) 0.0351(19) 0.0427(19) 0.0018(18) 0.0045(16) -0.0020(17)
C15 0.049(2) 0.041(2) 0.050(2) 0.0055(19) 0.0087(17) 0.0095(18)
C16 0.049(2) 0.051(3) 0.048(2) 0.005(2) -0.0001(17) 0.0098(19)
C17 0.043(2) 0.0332(19) 0.0431(18) 0.0003(17) 0.0022(15) -0.0013(16)
C19 0.060(3) 0.040(2) 0.063(2) 0.003(2) 0.016(2) -0.007(2)
C20 0.074(3) 0.041(2) 0.077(3) 0.018(2) 0.018(2) 0.003(2)
C21 0.139(6) 0.073(4) 0.100(4) 0.046(4) -0.024(4) 0.020(3)
C22 0.046(2) 0.073(3) 0.091(3) -0.017(3) 0.003(2) -0.006(3)
C23 0.070(3) 0.053(3) 0.052(2) -0.002(3) -0.001(2) -0.014(2)
C24 0.181(8) 0.097(5) 0.071(3) -0.002(6) -0.042(4) -0.008(4)
C25 0.081(3) 0.051(3) 0.112(4) 0.000(3) -0.047(3) -0.021(3)
C26 0.064(3) 0.053(3) 0.079(3) -0.019(2) 0.016(2) -0.002(2)
C27 0.167(8) 0.120(6) 0.175(7) -0.090(6) 0.083(6) -0.012(6)
C28 0.051(2) 0.044(2) 0.0372(18) 0.0057(19) -0.0053(16) -0.0086(18)
C29 0.043(2) 0.053(2) 0.0401(17) 0.0025(19) -0.0028(15) -0.0024(18)
C30 0.052(3) 0.094(4) 0.072(3) 0.018(3) 0.004(2) 0.023(3)
C31 0.049(3) 0.112(5) 0.092(4) 0.021(3) 0.014(2) 0.029(4)
C32 0.053(2) 0.074(3) 0.055(2) -0.005(3) 0.0042(19) 0.005(2)
C33 0.053(3) 0.083(4) 0.058(2) 0.007(3) 0.001(2) 0.015(3)
C34 0.045(2) 0.073(3) 0.056(2) 0.012(2) 0.0083(18) 0.005(2)
C35 0.084(4) 0.080(4) 0.066(3) -0.009(3) 0.016(3) 0.005(3)
C36 0.139(6) 0.083(4) 0.074(3) 0.019(4) -0.023(3) 0.036(3)

loop_
_atom_type_symbol
_atom_type_description
_atom_type_scat_dispersion_real
_atom_type_scat_dispersion_imag
_atom_type_scat_source
C C 0.0033 0.0000 'International Tables Vol C Tables 4.2.6.8 and 6.1.1.4'
H H 0.0000 0.0000 'International Tables Vol C Tables 4.2.6.8 and 6.1.1.4'
N N 0.0061 0.0000 'International Tables Vol C Tables 4.2.6.8 and 6.1.1.4'
O O 0.0106 0.0000 'International Tables Vol C Tables 4.2.6.8 and 6.1.1.4'

loop_
_geom_angle_atom_site_label_1
_geom_angle_atom_site_label_2
_geom_angle_atom_site_label_3
_geom_angle
C22 O1 C1 113.9(3)
C3 O2 H2 107(4)
C25 O3 C6 113.6(3)
C26 O4 C8 117.3(3)
C13 O5 H5 109(3)
C28 O6 C14 117.3(3)
C36 O7 C16 113.1(4)
C23 O8 C24 113.2(4)
C32 O10 C35 118.4(4)
C19 N1 C17 112.9(3)
C20 N1 C17 112.7(3)
C20 N1 C19 110.4(3)
O1 C1 H1 107.3
O1 C1 C2 113.5(3)
O1 C1 C11 109.6(3)
C2 C1 H1 107.3
C2 C1 C11 111.7(3)
C11 C1 H1 107.3
C1 C2 H2A 109.2
C1 C2 H2B 109.2
H2A C2 H2B 107.9
C3 C2 C1 112.1(4)
C3 C2 H2A 109.2
C3 C2 H2B 109.2
O2 C3 C2 111.4(4)
O2 C3 H3 106.7
O2 C3 C4 113.2(4)
C2 C3 H3 106.7
C2 C3 C4 111.8(3)
C4 C3 H3 106.7
C5 C4 C3 112.3(3)
C19 C4 C3 110.1(4)
C19 C4 C5 107.7(3)
C19 C4 C23 107.6(4)
C23 C4 C3 107.4(3)
C23 C4 C5 111.6(3)
C4 C5 H5A 111.1
C4 C5 C6 114.9(3)
C4 C5 C11 107.7(3)
C6 C5 H5A 111.1
C6 C5 C11 100.6(3)
C11 C5 H5A 111.1
O3 C6 C5 117.0(3)
O3 C6 H6 107.6
O3 C6 C7 111.7(3)
C5 C6 H6 107.6
C7 C6 C5 104.9(3)
C7 C6 H6 107.6
C6 C7 H7 110.4
C8 C7 C6 110.1(3)
C8 C7 H7 110.4
C8 C7 C17 110.9(3)
C17 C7 C6 104.6(3)
C17 C7 H7 110.4
O4 C8 C7 111.6(3)
O4 C8 C9 103.1(3)
O4 C8 C15 109.5(3)
C7 C8 C9 108.2(3)
C7 C8 C15 112.7(3)
C9 C8 C15 111.4(3)
C8 C9 H9 110.0
C8 C9 C10 112.2(3)
C10 C9 H9 110.0
C14 C9 C8 112.2(3)
C14 C9 H9 110.0
C14 C9 C10 102.1(3)
C9 C10 H10 107.0
C9 C10 C11 119.7(3)
C9 C10 C12 103.4(3)
C11 C10 H10 107.0
C11 C10 C12 112.0(3)
C12 C10 H10 107.0
C1 C11 C5 113.5(3)
C1 C11 C10 105.8(3)
C10 C11 C5 114.4(3)
C17 C11 C1 117.6(3)
C17 C11 C5 97.8(3)
C17 C11 C10 107.9(3)
C10 C12 H12A 110.4
C10 C12 H12B 110.4
H12A C12 H12B 108.6
C13 C12 C10 106.6(3)
C13 C12 H12A 110.4
C13 C12 H12B 110.4
O5 C13 C12 109.6(3)
O5 C13 C14 113.4(3)
O5 C13 C16 110.6(3)
C12 C13 C16 111.3(3)
C14 C13 C12 101.1(3)
C14 C13 C16 110.4(3)
O6 C14 C9 115.9(3)
O6 C14 C13 109.2(3)
O6 C14 H14 109.7
C9 C14 H14 109.7
C13 C14 C9 102.3(3)
C13 C14 H14 109.7
C8 C15 H15A 107.5
C8 C15 H15B 107.5
H15A C15 H15B 107.0
C16 C15 C8 119.1(3)
C16 C15 H15A 107.5
C16 C15 H15B 107.5
O7 C16 C13 107.2(3)
O7 C16 C15 109.4(3)
O7 C16 H16 108.6
C13 C16 H16 108.6
C15 C16 C13 114.5(3)
C15 C16 H16 108.6
N1 C17 C7 114.8(3)
N1 C17 C11 112.1(3)
N1 C17 H17 109.9
C7 C17 C11 99.8(3)
C7 C17 H17 109.9
C11 C17 H17 109.9
N1 C19 C4 109.3(3)
N1 C19 H19A 109.8
N1 C19 H19B 109.8
C4 C19 H19A 109.8
C4 C19 H19B 109.8
H19A C19 H19B 108.3
N1 C20 H20A 108.9
N1 C20 H20B 108.9
N1 C20 C21 113.5(4)
H20A C20 H20B 107.7
C21 C20 H20A 108.9
C21 C20 H20B 108.9
C20 C21 H21A 109.5
C20 C21 H21B 109.5
C20 C21 H21C 109.5
H21A C21 H21B 109.5
H21A C21 H21C 109.5
H21B C21 H21C 109.5
O1 C22 H22A 109.5
O1 C22 H22B 109.5
O1 C22 H22C 109.5
H22A C22 H22B 109.5
H22A C22 H22C 109.5
H22B C22 H22C 109.5
O8 C23 C4 109.6(4)
O8 C23 H23A 104(3)
O8 C23 H23B 108(2)
C4 C23 H23A 117(2)
C4 C23 H23B 107(2)
H23A C23 H23B 111(4)
O8 C24 H24A 109.5
O8 C24 H24B 109.5
O8 C24 H24C 109.5
H24A C24 H24B 109.5
H24A C24 H24C 109.5
H24B C24 H24C 109.5
O3 C25 H25A 109.5
O3 C25 H25B 109.5
O3 C25 H25C 109.5
H25A C25 H25B 109.5
H25A C25 H25C 109.5
H25B C25 H25C 109.5
O4 C26 H26A 109.2
O4 C26 H26B 109.2
O4 C26 C27 112.0(5)
H26A C26 H26B 107.9
C27 C26 H26A 109.2
C27 C26 H26B 109.2
C26 C27 H27A 109.5
C26 C27 H27B 109.5
C26 C27 H27C 109.5
H27A C27 H27B 109.5
H27A C27 H27C 109.5
H27B C27 H27C 109.5
O6 C28 C29 111.2(3)
O9 C28 O6 123.0(4)
O9 C28 C29 125.7(4)
C30 C29 C28 119.5(4)
C34 C29 C28 122.6(4)
C34 C29 C30 117.9(4)
C29 C30 H30 119.6
C31 C30 C29 120.8(5)
C31 C30 H30 119.6
C30 C31 H31 119.6
C30 C31 C32 120.8(5)
C32 C31 H31 119.6
O10 C32 C31 116.0(4)
O10 C32 C33 124.0(4)
C31 C32 C33 120.0(4)
C32 C33 H33 120.6
C32 C33 C34 118.7(4)
C34 C33 H33 120.6
C29 C34 C33 121.8(4)
C29 C34 H34 119.1
C33 C34 H34 119.1
O10 C35 H35A 109.5
O10 C35 H35B 109.5
O10 C35 H35C 109.5
H35A C35 H35B 109.5
H35A C35 H35C 109.5
H35B C35 H35C 109.5
O7 C36 H36A 109.5
O7 C36 H36B 109.5
O7 C36 H36C 109.5
H36A C36 H36B 109.5
H36A C36 H36C 109.5
H36B C36 H36C 109.5

loop_
_geom_bond_atom_site_label_1
_geom_bond_atom_site_label_2
_geom_bond_distance
O1 C1 1.425(5)
O1 C22 1.414(5)
O2 H2 0.89(6)
O2 C3 1.424(5)
O3 C6 1.430(4)
O3 C25 1.388(6)
O4 C8 1.431(4)
O4 C26 1.419(5)
O5 H5 0.91(5)
O5 C13 1.419(5)
O6 C14 1.429(4)
O6 C28 1.348(5)
O7 C16 1.427(4)
O7 C36 1.419(6)
O8 C23 1.407(6)
O8 C24 1.412(6)
O9 C28 1.206(5)
O10 C32 1.369(5)
O10 C35 1.420(6)
N1 C17 1.475(5)
N1 C19 1.469(5)
N1 C20 1.466(5)
C1 H1 0.9800
C1 C2 1.511(5)
C1 C11 1.553(5)
C2 H2A 0.9700
C2 H2B 0.9700
C2 C3 1.502(6)
C3 H3 0.9800
C3 C4 1.590(6)
C4 C5 1.553(5)
C4 C19 1.528(6)
C4 C23 1.539(6)
C5 H5A 0.9800
C5 C6 1.556(5)
C5 C11 1.571(5)
C6 H6 0.9800
C6 C7 1.554(5)
C7 H7 0.9800
C7 C8 1.528(5)
C7 C17 1.537(5)
C8 C9 1.549(5)
C8 C15 1.560(5)
C9 H9 0.9800
C9 C10 1.559(5)
C9 C14 1.520(5)
C10 H10 0.9800
C10 C11 1.561(5)
C10 C12 1.568(5)
C11 C17 1.545(5)
C12 H12A 0.9700
C12 H12B 0.9700
C12 C13 1.521(5)
C13 C14 1.516(5)
C13 C16 1.550(6)
C14 H14 0.9800
C15 H15A 0.9700
C15 H15B 0.9700
C15 C16 1.541(6)
C16 H16 0.9800
C17 H17 0.9800
C19 H19A 0.9700
C19 H19B 0.9700
C20 H20A 0.9700
C20 H20B 0.9700
C20 C21 1.507(7)
C21 H21A 0.9600
C21 H21B 0.9600
C21 H21C 0.9600
C22 H22A 0.9600
C22 H22B 0.9600
C22 H22C 0.9600
C23 H23A 0.99(5)
C23 H23B 1.05(4)
C24 H24A 0.9600
C24 H24B 0.9600
C24 H24C 0.9600
C25 H25A 0.9600
C25 H25B 0.9600
C25 H25C 0.9600
C26 H26A 0.9700
C26 H26B 0.9700
C26 C27 1.452(8)
C27 H27A 0.9600
C27 H27B 0.9600
C27 H27C 0.9600
C28 C29 1.468(5)
C29 C30 1.394(6)
C29 C34 1.369(6)
C30 H30 0.9300
C30 C31 1.359(7)
C31 H31 0.9300
C31 C32 1.370(7)
C32 C33 1.377(6)
C33 H33 0.9300
C33 C34 1.391(6)
C34 H34 0.9300
C35 H35A 0.9600
C35 H35B 0.9600
C35 H35C 0.9600
C36 H36A 0.9600
C36 H36B 0.9600
C36 H36C 0.9600

loop_
_geom_hbond_atom_site_label_D
_geom_hbond_atom_site_label_H
_geom_hbond_atom_site_label_A
_geom_hbond_site_symmetry_A
_geom_hbond_distance_DH
_geom_hbond_distance_HA
_geom_hbond_distance_DA
_geom_hbond_angle_DHA
O2 H2 O1 . 0.89(6) 2.32(6) 2.932(4) 126(5)
O2 H2 N1 . 0.89(6) 2.21(6) 2.845(4) 128(5)
O5 H5 O7 . 0.91(5) 1.99(6) 2.562(5) 120(4)
C35 H35B O2 1_456 0.96 2.56 3.245(5) 129

loop_
_cod_related_entry_id
_cod_related_entry_database
_cod_related_entry_code
1 ChemSpider 30657924
